data_7061460
loop_
_publ_author_name
'Mannarsamy, Maruthupandi'
'Nandeshwar, Muneshwar'
'Veerapathiran, Sabari'
'Mandal, Suman'
'Harijan, Dinesh'
'Subramaniyam, Kalaivanan'
'Muduli, Gopendra'
'Prabusankar, Ganesan'

_publ_section_title
;
 Dinuclear complexes, a one dimensional chain and a two dimensional layer
 of bismuth(iii) chalcogenones for C--S cross coupling reactions
;
_journal_issue 21
_journal_name_full 'New Journal of Chemistry'
_journal_page_first 10256
_journal_page_last 10263
_journal_paper_doi 10.1039/D2NJ01151D
_journal_volume 46
_journal_year 2022
_chemical_formula_moiety 'C12 H16 Bi Cl3 N2 O S'
_chemical_formula_sum 'C12 H16 Bi Cl3 N2 O S'
_chemical_formula_weight 551.68
_space_group_crystal_system monoclinic
_space_group_IT_number 14
_space_group_name_Hall '-P 2ybc'
_space_group_name_H-M_alt 'P 1 21/c 1'
_symmetry_Int_Tables_number 14
_atom_sites_solution_primary iterative
_audit_creation_date 2021-12-17
_audit_creation_method
;
Olex2 1.2
(compiled 2018.05.29 svn.r3508 for OlexSys, GUI svn.r5506)
;
_audit_update_record
;
2021-12-17 deposited with the CCDC.	2022-04-22 downloaded from the CCDC.
;
_cell_angle_alpha 90
_cell_angle_beta 105.4866(19)
_cell_angle_gamma 90
_cell_formula_units_Z 4
_cell_length_a 10.6327(2)
_cell_length_b 10.36708(17)
_cell_length_c 17.0092(3)
_cell_measurement_reflns_used 3679
_cell_measurement_temperature 293
_cell_measurement_theta_max 69.9710
_cell_measurement_theta_min 4.3650
_cell_volume 1806.85(6)
_computing_cell_refinement 'CrysAlisPro 1.171.39.46e (Rigaku OD, 2018)'
_computing_data_collection 'CrysAlisPro 1.171.39.46e (Rigaku OD, 2018)'
_computing_data_reduction 'CrysAlisPro 1.171.39.46e (Rigaku OD, 2018)'
_computing_molecular_graphics 'Olex2 (Dolomanov et al., 2009)'
_computing_publication_material 'Olex2 (Dolomanov et al., 2009)'
_computing_structure_refinement 'olex2.refine (Bourhis et al., 2015)'
_computing_structure_solution 'olex2.solve (Bourhis et al., 2015)'
_diffrn_ambient_temperature 293.0
_diffrn_detector 'CCD plate'
_diffrn_detector_area_resol_mean 16.1293
_diffrn_detector_type Eos
_diffrn_measured_fraction_theta_full 0.9854
_diffrn_measured_fraction_theta_max 0.9854
_diffrn_measurement_details
;
List of Runs (angles in degrees, time in seconds):

  # Type    Start    End  Width  t~exp~   \w     \q     \k     \f   Frames
#--------------------------------------------------------------------------
  1  \w     30.00  56.00   1.00    1.00    --    0.00  57.00-180.00   26
  2  \w     25.00  59.00   1.00    1.00    --    0.00  57.00 -90.00   34
  3  \w     -5.00  20.00   1.00    1.00    --    0.00 -87.00 -58.00   25
  4  \w     -6.00  19.00   1.00    1.00    --    0.00  57.00 -90.00   25
  5  \w     34.00  75.00   1.00    1.00    --   54.00 -57.00  90.00   41
  6  \w     39.00 110.00   1.00    1.00    --   54.00  57.00 120.00   71
  7  \w     24.00 106.00   1.00    1.00    --   54.00-125.00  90.00   82
  8  \w    -14.00  12.00   1.00    1.00    --   54.00 -57.00  90.00   26
  9  \w     41.00 118.00   1.00    1.00    --   54.00  77.00 -30.00   77
 10  \w     88.00 125.00   1.00    1.00    --  108.00  50.00 -60.00   37
 11  \w     37.00 129.00   1.00    1.00    --  108.00 -50.00-150.00   92
 12  \w     93.00 174.00   1.00    1.00    --  108.00  63.00  30.00   81
 13  \w    100.00 149.00   1.00    1.00    --  108.00 111.00 -60.00   49
 14  \w    133.00 175.00   1.00    1.00    --  108.00  63.00   0.00   42
 15  \w     85.00 115.00   1.00    1.00    --  108.00  63.00   0.00   30
 16  \w     81.00 112.00   1.00    1.00    --  108.00-111.00 -90.00   31
 17  \w    104.00 138.00   1.00    1.00    --  108.00 111.00-150.00   34
 18  \w     42.00 106.00   1.00    1.00    --  108.00-111.00  30.00   64
 19  \w     42.00  97.00   1.00    1.00    --  108.00 -91.00-150.00   55
;
_diffrn_measurement_device 'four-circle diffractometer'
_diffrn_measurement_device_type 'SuperNova, Dual, Cu at home/near, Eos'
_diffrn_measurement_method '\w scans'
_diffrn_orient_matrix_type 'CrysAlisPro convention (1999,Acta A55,543-557)'
_diffrn_orient_matrix_UB_11 0.0991907000
_diffrn_orient_matrix_UB_12 -0.0104110000
_diffrn_orient_matrix_UB_13 0.0843356000
_diffrn_orient_matrix_UB_21 -0.0220725000
_diffrn_orient_matrix_UB_22 -0.1469097000
_diffrn_orient_matrix_UB_23 -0.0002377000
_diffrn_orient_matrix_UB_31 0.1107649000
_diffrn_orient_matrix_UB_32 -0.0200102000
_diffrn_orient_matrix_UB_33 -0.0414927000
_diffrn_radiation_monochromator mirror
_diffrn_radiation_probe x-ray
_diffrn_radiation_type 'Cu K\a'
_diffrn_radiation_wavelength 1.54184
_diffrn_reflns_av_R_equivalents 0.0325
_diffrn_reflns_av_unetI/netI 0.0446
_diffrn_reflns_limit_h_max 12
_diffrn_reflns_limit_h_min -11
_diffrn_reflns_limit_k_max 11
_diffrn_reflns_limit_k_min -12
_diffrn_reflns_limit_l_max 11
_diffrn_reflns_limit_l_min -20
_diffrn_reflns_number 6672
_diffrn_reflns_theta_full 69.9389
_diffrn_reflns_theta_max 69.94
_diffrn_reflns_theta_min 4.31
_diffrn_source 'micro-focus sealed X-ray tube'
_diffrn_source_type 'SuperNova (Cu) X-ray Source'
_exptl_absorpt_coefficient_mu 24.290
_exptl_absorpt_correction_T_max 1.00000
_exptl_absorpt_correction_T_min 0.27797
_exptl_absorpt_correction_type multi-scan
_exptl_absorpt_process_details
;
CrysAlisPro 1.171.39.46e (Rigaku Oxford Diffraction, 2018)
Empirical absorption correction using spherical harmonics,
 implemented in SCALE3 ABSPACK scaling algorithm.
;
_exptl_crystal_colour 'clear yellowish yellow'
_exptl_crystal_colour_lustre clear
_exptl_crystal_colour_modifier yellowish
_exptl_crystal_colour_primary yellow
_exptl_crystal_density_diffrn 2.0279
_exptl_crystal_description irregular
_exptl_crystal_F_000 1033.3057
_exptl_crystal_size_max 0.27
_exptl_crystal_size_mid 0.24
_exptl_crystal_size_min 0.19
_refine_diff_density_max 1.1878
_refine_diff_density_min -2.0355
_refine_diff_density_rms 0.2295
_refine_ls_d_res_high 0.8207
_refine_ls_d_res_low 10.2466
_refine_ls_extinction_expression Fc^*^=kFc[1+0.001xFc^2^\l^3^/sin(2\q)]^-1/4^
_refine_ls_goodness_of_fit_ref 1.0235
_refine_ls_hydrogen_treatment constr
_refine_ls_matrix_type full
_refine_ls_number_constraints 26
_refine_ls_number_parameters 185
_refine_ls_number_reflns 3365
_refine_ls_number_restraints 0
_refine_ls_restrained_S_all 1.0235
_refine_ls_R_factor_all 0.0390
_refine_ls_R_factor_gt 0.0346
_refine_ls_shift/su_max 0.0001
_refine_ls_shift/su_mean 0.0000
_refine_ls_structure_factor_coef Fsqd
_refine_ls_weighting_details 'w=1/[\s^2^(Fo^2^)+(0.0519P)^2^] where P=(Fo^2^+2Fc^2^)/3'
_refine_ls_weighting_scheme calc
_refine_ls_wR_factor_gt 0.0872
_refine_ls_wR_factor_ref 0.0908
_reflns_Friedel_coverage 0.0
_reflns_limit_h_max 12
_reflns_limit_h_min -12
_reflns_limit_k_max 12
_reflns_limit_k_min 0
_reflns_limit_l_max 20
_reflns_limit_l_min 0
_reflns_number_gt 3031
_reflns_number_total 3365
_reflns_threshold_expression I>=2u(I)
_cod_data_source_file d2nj01151d2.cif
_cod_data_source_block 2
_cod_depositor_comments 'Adding full bibliography for 7061460--7061465.cif.'
_cod_original_cell_volume 1806.84(6)
_cod_database_code 7061460
_publ_section_exptl
;
Any special experimental details
;
_chemical_oxdiff_formula C12H16N2SBiBr3
_reflns_odcompleteness_completeness 100.00
_reflns_odcompleteness_iscentric 1
_reflns_odcompleteness_theta 66.97
_olex2_refinement_description
;
1. Fixed Uiso
 At 1.2 times of:
  All C(H) groups, All C(H,H) groups
 At 1.5 times of:
  All C(H,H,H) groups, All O(H) groups
2.a Ternary CH refined with riding coordinates:
 C10(H10)
2.b Secondary CH2 refined with riding coordinates:
 C8(H8a,H8b), C9(H9a,H9b)
2.c Aromatic/amide H refined with riding coordinates:
 C6(H6), C3(H3), C4(H4), C5(H5)
2.d Idealised Me refined as rotating group:
 C11(H11a,H11b,H11c), C12(H12a,H12b,H12c)
2.e Idealised tetrahedral OH refined as rotating group:
 O3(H3a)
;
_olex2_submission_special_instructions 'No special instructions were received'
_oxdiff_exptl_absorpt_empirical_details
;
Empirical correction (ABSPACK) includes:
- Absorption correction using spherical harmonics
- Frame scaling
;
_oxdiff_exptl_absorpt_empirical_full_max 3.135
_oxdiff_exptl_absorpt_empirical_full_min 0.522

loop_
_space_group_symop_id
_space_group_symop_operation_xyz
1 x,y,z
2 -x,y+1/2,-z+1/2
3 -x,-y,-z
4 x,-y-1/2,z-1/2

loop_
_atom_site_label
_atom_site_type_symbol
_atom_site_fract_x
_atom_site_fract_y
_atom_site_fract_z
_atom_site_U_iso_or_equiv
_atom_site_adp_type
_atom_site_occupancy
_atom_site_refinement_flags_posn
Bi1 Bi 0.04127(2) 0.68501(2) 0.064728(13) 0.02602(12) Uani 1.000000 .
S1 S 0.05073(14) 0.52938(15) 0.18752(9) 0.0268(3) Uani 1.000000 .
Cl3 Cl 0.17419(15) 0.49079(18) -0.00478(10) 0.0399(4) Uani 1.000000 .
Cl1 Cl -0.11139(18) 0.84693(18) 0.11066(11) 0.0433(4) Uani 1.000000 .
C1 C 0.1917(6) 0.5696(6) 0.2612(3) 0.0238(12) Uani 1.000000 .
C7 C 0.3938(6) 0.5667(6) 0.3418(4) 0.0311(14) Uani 1.000000 .
N1 N 0.3095(5) 0.5136(5) 0.2719(3) 0.0273(11) Uani 1.000000 .
C2 C 0.3228(6) 0.6565(6) 0.3725(4) 0.0282(13) Uani 1.000000 .
C6 C 0.5255(6) 0.5440(8) 0.3811(4) 0.0409(17) Uani 1.000000 .
H6 H 0.5745(6) 0.4829(8) 0.3622(4) 0.049(2) Uiso 1.000000 R
C3 C 0.3775(7) 0.7294(7) 0.4417(4) 0.0396(16) Uani 1.000000 .
H3 H 0.3291(7) 0.7896(7) 0.4618(4) 0.047(2) Uiso 1.000000 R
N2 N 0.1959(5) 0.6553(5) 0.3212(3) 0.0255(11) Uani 1.000000 .
C4 C 0.5082(8) 0.7072(8) 0.4789(5) 0.051(2) Uani 1.000000 .
H4 H 0.5498(8) 0.7540(8) 0.5252(5) 0.061(3) Uiso 1.000000 R
C5 C 0.5774(7) 0.6168(9) 0.4485(5) 0.052(2) Uani 1.000000 .
H5 H 0.6649(7) 0.6047(9) 0.4756(5) 0.062(2) Uiso 1.000000 R
C8 C 0.0882(7) 0.7382(7) 0.3279(4) 0.0349(15) Uani 1.000000 .
H8a H 0.1234(7) 0.8130(7) 0.3607(4) 0.0419(18) Uiso 1.000000 R
H8b H 0.0421(7) 0.7685(7) 0.2740(4) 0.0419(18) Uiso 1.000000 R
C9 C -0.0069(7) 0.6713(7) 0.3655(5) 0.0426(18) Uani 1.000000 .
H9a H -0.0798(7) 0.7284(7) 0.3642(5) 0.051(2) Uiso 1.000000 R
H9b H -0.0407(7) 0.5950(7) 0.3339(5) 0.051(2) Uiso 1.000000 R
O3 O 0.0538(7) 0.6351(6) 0.4478(3) 0.0525(14) Uani 1.000000 .
H3a H 0.068(9) 0.5573(17) 0.4500(10) 0.079(2) Uiso 1.000000 GR
C10 C 0.3419(7) 0.4142(7) 0.2182(4) 0.0389(16) Uani 1.000000 .
H10 H 0.2643(7) 0.4025(7) 0.1724(4) 0.047(2) Uiso 1.000000 R
C11 C 0.4505(7) 0.4590(9) 0.1829(5) 0.054(2) Uani 1.000000 .
H11a H 0.430(3) 0.543(3) 0.159(3) 0.081(3) Uiso 1.000000 GR
H11b H 0.5305(14) 0.464(6) 0.2255(8) 0.081(3) Uiso 1.000000 GR
H11c H 0.461(4) 0.399(3) 0.142(3) 0.081(3) Uiso 1.000000 GR
C12 C 0.3681(9) 0.2853(8) 0.2632(6) 0.058(2) Uani 1.000000 .
H12a H 0.449(4) 0.290(2) 0.305(3) 0.086(3) Uiso 1.000000 GR
H12b H 0.298(4) 0.267(3) 0.287(4) 0.086(3) Uiso 1.000000 GR
H12c H 0.373(7) 0.2182(13) 0.2253(10) 0.086(3) Uiso 1.000000 GR
Cl2 Cl 0.2443(2) 0.7976(2) 0.14737(14) 0.0601(6) Uani 1.000000 .

loop_
_atom_site_aniso_label
_atom_site_aniso_U_11
_atom_site_aniso_U_22
_atom_site_aniso_U_33
_atom_site_aniso_U_12
_atom_site_aniso_U_13
_atom_site_aniso_U_23
Bi1 0.02856(16) 0.02663(17) 0.02079(16) -0.00283(9) 0.00295(10) 0.00008(8)
S1 0.0256(7) 0.0276(8) 0.0235(7) -0.0032(6) -0.0001(5) 0.0017(6)
Cl3 0.0297(7) 0.0516(10) 0.0368(9) -0.0030(7) 0.0058(6) -0.0082(7)
Cl1 0.0468(9) 0.0424(9) 0.0386(9) 0.0129(8) 0.0075(7) -0.0015(7)
C1 0.027(3) 0.023(3) 0.021(3) 0.001(2) 0.006(2) 0.004(2)
C7 0.028(3) 0.032(4) 0.028(3) 0.001(3) -0.002(2) -0.000(3)
N1 0.026(2) 0.029(3) 0.023(3) 0.005(2) 0.000(2) -0.004(2)
C2 0.031(3) 0.035(3) 0.015(3) 0.002(3) 0.000(2) 0.003(2)
C6 0.027(3) 0.054(5) 0.035(4) 0.009(3) -0.002(3) 0.002(3)
C3 0.041(4) 0.042(4) 0.030(4) -0.001(3) -0.001(3) -0.006(3)
N2 0.027(3) 0.026(3) 0.020(2) 0.003(2) 0.000(2) -0.003(2)
C4 0.052(5) 0.066(6) 0.022(4) -0.008(4) -0.011(3) 0.003(3)
C5 0.034(4) 0.065(6) 0.045(5) 0.001(4) -0.010(3) 0.005(4)
C8 0.037(3) 0.036(4) 0.029(3) 0.011(3) 0.003(3) -0.004(3)
C9 0.040(4) 0.052(5) 0.035(4) 0.016(3) 0.009(3) -0.004(3)
O3 0.077(4) 0.050(3) 0.033(3) 0.011(3) 0.021(3) -0.004(2)
C10 0.037(4) 0.040(4) 0.036(4) 0.008(3) 0.005(3) -0.010(3)
C11 0.043(4) 0.074(6) 0.050(5) 0.007(4) 0.021(4) -0.014(4)
C12 0.063(6) 0.045(5) 0.064(6) 0.020(4) 0.017(4) -0.001(4)
Cl2 0.0446(10) 0.0673(14) 0.0580(13) -0.0303(10) -0.0045(9) 0.0104(10)

loop_
_atom_type_symbol
_atom_type_scat_dispersion_real
_atom_type_scat_dispersion_imag
_atom_type_scat_Cromer_Mann_a1
_atom_type_scat_Cromer_Mann_a2
_atom_type_scat_Cromer_Mann_a3
_atom_type_scat_Cromer_Mann_a4
_atom_type_scat_Cromer_Mann_b1
_atom_type_scat_Cromer_Mann_b2
_atom_type_scat_Cromer_Mann_b3
_atom_type_scat_Cromer_Mann_b4
_atom_type_scat_Cromer_Mann_c
_atom_type_scat_source
_atom_type_scat_dispersion_source
C 0.01920 0.00962 2.31000 1.02000 1.58860 0.86500 20.84390 10.20750 0.56870 51.65120 0.215599998832 'International Tables Volume C Table 6.1.1.4 (pp. 500-502)' 'Henke, Gullikson and Davis, At. Data and Nucl. Data Tables, 1993, 54, 2'
Cl 0.36843 0.69943 11.46040 7.19640 6.25560 1.64550 0.01040 1.16620 18.51940 47.77840 -9.55739974976 'International Tables Volume C Table 6.1.1.4 (pp. 500-502)' 'Henke, Gullikson and Davis, At. Data and Nucl. Data Tables, 1993, 54, 2'
H 0.00000 0.00000 0.49300 0.32291 0.14019 0.04081 10.51090 26.12570 3.14236 57.79970 0.0030380000826 'International Tables Volume C Table 6.1.1.4 (pp. 500-502)' 'Henke, Gullikson and Davis, At. Data and Nucl. Data Tables, 1993, 54, 2'
Bi -3.68252 9.31182 33.36890 12.95100 16.58770 6.46920 0.70400 2.92380 8.79370 48.00930 13.5782003403 'International Tables Volume C Table 6.1.1.4 (pp. 500-502)' 'Henke, Gullikson and Davis, At. Data and Nucl. Data Tables, 1993, 54, 2'
O 0.05239 0.03377 3.04850 2.28680 1.54630 0.86700 13.27710 5.70110 0.32390 32.90890 0.250800013542 'International Tables Volume C Table 6.1.1.4 (pp. 500-502)' 'Henke, Gullikson and Davis, At. Data and Nucl. Data Tables, 1993, 54, 2'
N 0.03256 0.01839 12.21260 3.13220 2.01250 1.16630 0.00570 9.89330 28.99750 0.58260 -11.5290002823 'International Tables Volume C Table 6.1.1.4 (pp. 500-502)' 'Henke, Gullikson and Davis, At. Data and Nucl. Data Tables, 1993, 54, 2'
S 0.33537 0.55136 6.90530 5.20340 1.43790 1.58630 1.46790 22.21510 0.25360 56.17200 0.866900026798 'International Tables Volume C Table 6.1.1.4 (pp. 500-502)' 'Henke, Gullikson and Davis, At. Data and Nucl. Data Tables, 1993, 54, 2'

loop_
_geom_angle_atom_site_label_1
_geom_angle_atom_site_label_2
_geom_angle_atom_site_label_3
_geom_angle
_geom_angle_site_symmetry_1
_geom_angle_site_symmetry_3
_geom_angle_publ_flag
Cl3 Bi1 S1 88.75(5) . . ?
Cl3 Bi1 S1 75.59(5) 3_565 . ?
Cl1 Bi1 S1 93.00(5) . . ?
Cl1 Bi1 Cl3 170.95(5) . . ?
Cl1 Bi1 Cl3 90.77(6) . 3_565 ?
Cl2 Bi1 S1 89.76(6) . . ?
Cl2 Bi1 Cl3 96.39(7) . . ?
Cl2 Bi1 Cl3 165.14(6) . 3_565 ?
Cl2 Bi1 Cl1 92.51(8) . . ?
C1 S1 Bi1 105.7(2) . . ?
N1 C1 S1 126.1(5) . . ?
N2 C1 S1 123.8(4) . . ?
N2 C1 N1 109.9(5) . . ?
C2 C7 N1 107.2(5) . . ?
C6 C7 N1 132.2(6) . . ?
C6 C7 C2 120.6(6) . . ?
C7 N1 C1 107.9(5) . . ?
C10 N1 C1 125.3(5) . . ?
C10 N1 C7 126.8(5) . . ?
C3 C2 C7 122.6(6) . . ?
N2 C2 C7 106.9(5) . . ?
N2 C2 C3 130.5(6) . . ?
C5 C6 C7 115.9(7) . . ?
C4 C3 C2 116.0(7) . . ?
C2 N2 C1 108.1(5) . . ?
C8 N2 C1 125.4(5) . . ?
C8 N2 C2 126.4(5) . . ?
C5 C4 C3 120.9(7) . . ?
C4 C5 C6 123.9(7) . . ?
C9 C8 N2 113.1(6) . . ?
O3 C9 C8 111.0(6) . . ?
C11 C10 N1 111.1(6) . . ?
C12 C10 N1 110.0(6) . . ?
C12 C10 C11 114.3(7) . . ?

loop_
_geom_bond_atom_site_label_1
_geom_bond_atom_site_label_2
_geom_bond_distance
_geom_bond_site_symmetry_2
_geom_bond_publ_flag
Bi1 S1 2.6198(15) . ?
Bi1 Cl3 2.8917(16) 3_565 ?
Bi1 Cl3 2.8882(17) . ?
Bi1 Cl1 2.5962(17) . ?
Bi1 Cl2 2.5255(18) . ?
S1 C1 1.729(6) . ?
C1 N1 1.348(7) . ?
C1 N2 1.345(7) . ?
C7 N1 1.397(8) . ?
C7 C2 1.385(9) . ?
C7 C6 1.401(9) . ?
N1 C10 1.477(8) . ?
C2 C3 1.388(9) . ?
C2 N2 1.398(8) . ?
C6 C5 1.360(10) . ?
C3 C4 1.385(11) . ?
N2 C8 1.461(8) . ?
C4 C5 1.375(12) . ?
C8 C9 1.502(10) . ?
C9 O3 1.427(9) . ?
C10 C11 1.510(10) . ?
C10 C12 1.527(11) . ?
